data_4073225
loop_
_publ_author_name
'Bazinet, Patrick'
'Ong, Tiow-Gan'
'O'Brien, Julie S.'
'Lavoie, Nathalie'
'Bell, Eleanor'
'Yap, Glenn P. A.'
'Korobkov, Ilia'
'Richeson, Darrin S.'

_publ_section_title
;
 Design of Sterically Demanding, Electron-Rich Carbene Ligands with the
 Perimidine Scaffold
;
_journal_issue 11
_journal_name_full Organometallics
_journal_page_first 2885
_journal_paper_doi 10.1021/om0701827
_journal_volume 26
_journal_year 2007
_chemical_formula_sum 'C27 H33 Cl2 N2 O3 S'
_chemical_formula_weight 536.51
_chemical_name_systematic
; 
 ? 
;
_space_group_IT_number 14
_symmetry_cell_setting monoclinic
_symmetry_space_group_name_Hall '-P 2yn'
_symmetry_space_group_name_H-M 'P 1 21/n 1'
_atom_sites_solution_hydrogens geom
_atom_sites_solution_primary direct
_atom_sites_solution_secondary difmap
_audit_creation_method SHELXL-97
_cell_angle_alpha 90.00
_cell_angle_beta 101.374(10)
_cell_angle_gamma 90.00
_cell_formula_units_Z 4
_cell_length_a 10.087(6)
_cell_length_b 16.617(9)
_cell_length_c 16.919(9)
_cell_measurement_reflns_used 151
_cell_measurement_temperature 207(2)
_cell_measurement_theta_max 1.73
_cell_measurement_theta_min 24.73
_cell_volume 2780(3)
_computing_cell_refinement 'SMART, Bruker (2000)'
_computing_data_collection 'SMART, Bruker (2000)'
_computing_data_reduction 'XPREP, Bruker (2000)'
_computing_molecular_graphics 'SHELXTL, Bruker (2000)'
_computing_publication_material 'SHELXTL, Bruker (2000)'
_computing_structure_refinement 'SHELXL-97 (Sheldrick, 1997)'
_computing_structure_solution 'SHELXS-97 (Sheldrick, 1990)'
_diffrn_ambient_temperature 207(2)
_diffrn_measured_fraction_theta_full 0.984
_diffrn_measured_fraction_theta_max 0.984
_diffrn_measurement_device_type 'CCD area detector'
_diffrn_measurement_method 'phi and omega scans'
_diffrn_radiation_monochromator graphite
_diffrn_radiation_source 'fine-focus sealed tube'
_diffrn_radiation_type MoK\a
_diffrn_radiation_wavelength 0.71073
_diffrn_reflns_av_R_equivalents 0.0489
_diffrn_reflns_av_sigmaI/netI 0.0454
_diffrn_reflns_limit_h_max 11
_diffrn_reflns_limit_h_min -11
_diffrn_reflns_limit_k_max 19
_diffrn_reflns_limit_k_min -19
_diffrn_reflns_limit_l_max 19
_diffrn_reflns_limit_l_min -19
_diffrn_reflns_number 19048
_diffrn_reflns_theta_full 24.73
_diffrn_reflns_theta_max 24.73
_diffrn_reflns_theta_min 1.73
_diffrn_standards_decay_% <1
_exptl_absorpt_coefficient_mu 0.339
_exptl_absorpt_correction_T_max 0.9201
_exptl_absorpt_correction_T_min 0.8763
_exptl_absorpt_correction_type multi-scan
_exptl_absorpt_process_details 'SADABS, Bruker (2000)'
_exptl_crystal_colour yellow
_exptl_crystal_density_diffrn 1.282
_exptl_crystal_density_meas ?
_exptl_crystal_density_method 'not measured'
_exptl_crystal_description plate
_exptl_crystal_F_000 1132
_exptl_crystal_size_max 0.40
_exptl_crystal_size_mid 0.30
_exptl_crystal_size_min 0.25
_refine_diff_density_max 0.375
_refine_diff_density_min -0.337
_refine_diff_density_rms 0.056
_refine_ls_extinction_method none
_refine_ls_goodness_of_fit_ref 1.006
_refine_ls_hydrogen_treatment constr
_refine_ls_matrix_type full
_refine_ls_number_parameters 326
_refine_ls_number_reflns 4663
_refine_ls_number_restraints 0
_refine_ls_restrained_S_all 1.006
_refine_ls_R_factor_all 0.0864
_refine_ls_R_factor_gt 0.0584
_refine_ls_shift/su_max 0.002
_refine_ls_shift/su_mean 0.001
_refine_ls_structure_factor_coef Fsqd
_refine_ls_weighting_details 'calc w=1/[\s^2^(Fo^2^)+(0.0817P)^2^+1.6595P] where P=(Fo^2^+2Fc^2^)/3'
_refine_ls_weighting_scheme calc
_refine_ls_wR_factor_gt 0.1411
_refine_ls_wR_factor_ref 0.1552
_reflns_number_gt 3370
_reflns_number_total 4663
_reflns_threshold_expression >2sigma(I)
_cod_data_source_file om0701827si20070227_100709.cif
_cod_data_source_block dr16
_cod_depositor_comments
;
The following automatic conversions were performed:

'_symmetry_cell_setting' value 'Monoclinic' changed to 'monoclinic'
according to /home/saulius/struct/CIF-dictionaries/cif_core.dic
dictionary named 'cif_core.dic' version 2.4.1 from 2010-06-29.

Automatic conversion script
Id: cif_fix_values 1715 2011-07-08 13:25:40Z adriana 

The following automatic conversions were performed:

'_exptl_crystal_density_meas' value 'n/a' was changed to '?' - the
value is perceived as not measured.

Automatic conversion script
Id: cif_fix_values 3008 2015-01-20 13:52:24Z robertas 
;
_cod_original_sg_symbol_H-M P2(1)/n
_cod_database_code 4073225

loop_
_symmetry_equiv_pos_as_xyz
'x, y, z'
'-x+1/2, y+1/2, -z+1/2'
'-x, -y, -z'
'x-1/2, -y-1/2, z-1/2'

loop_
_atom_site_label
_atom_site_type_symbol
_atom_site_fract_x
_atom_site_fract_y
_atom_site_fract_z
_atom_site_U_iso_or_equiv
_atom_site_adp_type
_atom_site_occupancy
_atom_site_symmetry_multiplicity
_atom_site_calc_flag
_atom_site_refinement_flags
_atom_site_disorder_assembly
_atom_site_disorder_group
N1 N 0.2263(2) 1.04004(14) 0.40590(13) 0.0304(6) Uani 1 1 d . . .
N2 N 0.2500(2) 0.90360(14) 0.37685(14) 0.0343(6) Uani 1 1 d . B .
C1 C 0.2984(3) 1.03153(17) 0.48709(16) 0.0314(7) Uani 1 1 d . . .
C2 C 0.3252(3) 1.09447(19) 0.53987(18) 0.0381(7) Uani 1 1 d . . .
H2A H 0.2950 1.1465 0.5236 0.046 Uiso 1 1 calc R . .
C3 C 0.3980(3) 1.0811(2) 0.61840(19) 0.0424(8) Uani 1 1 d . . .
H3A H 0.4164 1.1247 0.6543 0.051 Uiso 1 1 calc R . .
C4 C 0.4426(3) 1.0063(2) 0.64368(18) 0.0394(8) Uani 1 1 d . . .
H4A H 0.4917 0.9990 0.6965 0.047 Uiso 1 1 calc R . .
C5 C 0.4155(3) 0.93933(18) 0.59098(17) 0.0346(7) Uani 1 1 d . . .
C6 C 0.4563(3) 0.8602(2) 0.61553(18) 0.0415(8) Uani 1 1 d . . .
H6A H 0.5033 0.8508 0.6684 0.050 Uiso 1 1 calc R . .
C7 C 0.4277(3) 0.7976(2) 0.56254(19) 0.0453(8) Uani 1 1 d . . .
H7A H 0.4548 0.7453 0.5799 0.054 Uiso 1 1 calc R . .
C8 C 0.3584(3) 0.80944(19) 0.48253(19) 0.0401(8) Uani 1 1 d . . .
H8A H 0.3403 0.7657 0.4468 0.048 Uiso 1 1 calc R . .
C9 C 0.3177(3) 0.88551(18) 0.45736(17) 0.0322(7) Uani 1 1 d . . .
C10 C 0.3432(3) 0.95216(17) 0.51104(17) 0.0304(7) Uani 1 1 d . . .
C11 C 0.2107(3) 0.97808(17) 0.35676(17) 0.0332(7) Uani 1 1 d . . .
H11 H 0.1682 0.9874 0.3029 0.040 Uiso 1 1 calc R . .
C12 C 0.1665(3) 1.11822(17) 0.37386(18) 0.0334(7) Uani 1 1 d . . .
H12A H 0.1744 1.1227 0.3172 0.040 Uiso 1 1 calc R . .
H12B H 0.2199 1.1619 0.4034 0.040 Uiso 1 1 calc R . .
C13 C 0.0178(3) 1.13042(19) 0.37932(19) 0.0403(8) Uani 1 1 d . . .
C14 C -0.0026(4) 1.1319(3) 0.4666(2) 0.0572(10) Uani 1 1 d . . .
H14A H 0.0238 1.0804 0.4918 0.086 Uiso 1 1 calc R . .
H14B H -0.0971 1.1420 0.4672 0.086 Uiso 1 1 calc R . .
H14C H 0.0524 1.1741 0.4960 0.086 Uiso 1 1 calc R . .
C15 C -0.0220(4) 1.2130(2) 0.3406(2) 0.0563(10) Uani 1 1 d . . .
H15A H -0.1160 1.2240 0.3417 0.084 Uiso 1 1 calc R . .
H15B H -0.0096 1.2126 0.2852 0.084 Uiso 1 1 calc R . .
H15C H 0.0346 1.2544 0.3705 0.084 Uiso 1 1 calc R . .
C16 C -0.0720(3) 1.0654(2) 0.3321(2) 0.0566(10) Uani 1 1 d . . .
H16A H -0.0459 1.0132 0.3555 0.085 Uiso 1 1 calc R . .
H16B H -0.0613 1.0660 0.2763 0.085 Uiso 1 1 calc R . .
H16C H -0.1657 1.0760 0.3344 0.085 Uiso 1 1 calc R . .
C17 C 0.2150(4) 0.83661(19) 0.31564(19) 0.0473(9) Uani 1 1 d . . .
H17A H 0.2837 0.7951 0.3359 0.071 Uiso 0.58 1 calc PR A 1
H17B H 0.2492 0.7832 0.3361 0.071 Uiso 0.42 1 d PR A 2
C18 C 0.2446(5) 0.8570(3) 0.2357(2) 0.0738(12) Uani 1 1 d . B .
H18A H 0.3417 0.8568 0.2389 0.111 Uiso 1 1 calc R . .
H18B H 0.2089 0.9099 0.2196 0.111 Uiso 1 1 calc R . .
H18C H 0.2028 0.8175 0.1964 0.111 Uiso 1 1 calc R . .
C19 C 0.0906(8) 0.7970(5) 0.3207(5) 0.061(2) Uani 0.58 1 d P B 1
H19A H 0.1100 0.7472 0.3506 0.091 Uiso 0.58 1 calc PR B 1
H19B H 0.0407 0.7854 0.2668 0.091 Uiso 0.58 1 calc PR B 1
H19C H 0.0368 0.8318 0.3481 0.091 Uiso 0.58 1 calc PR B 1
C19' C 0.0439(12) 0.8382(7) 0.2930(8) 0.066(3) Uani 0.42 1 d P B 2
H19D H 0.0086 0.8262 0.3411 0.099 Uiso 0.42 1 calc PR B 2
H19E H 0.0117 0.7983 0.2519 0.099 Uiso 0.42 1 calc PR B 2
H19F H 0.0133 0.8912 0.2732 0.099 Uiso 0.42 1 calc PR B 2
S1 S 0.19607(8) 0.09058(5) 1.15756(4) 0.0389(2) Uani 1 1 d . . .
O1 O 0.0982(3) 0.02745(14) 1.16028(14) 0.0560(7) Uani 1 1 d . . .
O2 O 0.1363(3) 0.16924(14) 1.16091(14) 0.0561(6) Uani 1 1 d . . .
O3 O 0.3185(3) 0.07984(19) 1.21665(14) 0.0685(8) Uani 1 1 d . . .
C20 C 0.3735(4) 0.0954(3) 1.0545(2) 0.0619(11) Uani 1 1 d . . .
H20A H 0.4407 0.1046 1.1007 0.074 Uiso 1 1 calc R . .
C21 C 0.4081(4) 0.0922(3) 0.9789(3) 0.0745(13) Uani 1 1 d . . .
H21A H 0.4991 0.0991 0.9749 0.089 Uiso 1 1 calc R . .
C22 C 0.3134(4) 0.0795(2) 0.9101(2) 0.0599(10) Uani 1 1 d . . .
C23 C 0.1807(4) 0.0704(2) 0.9182(2) 0.0513(9) Uani 1 1 d . . .
H23A H 0.1134 0.0620 0.8719 0.062 Uiso 1 1 calc R . .
C24 C 0.1444(3) 0.07337(19) 0.99284(19) 0.0433(8) Uani 1 1 d . . .
H24A H 0.0533 0.0674 0.9968 0.052 Uiso 1 1 calc R . .
C25 C 0.2421(3) 0.08508(18) 1.06161(18) 0.0381(7) Uani 1 1 d . . .
C26 C 0.3523(6) 0.0738(3) 0.8285(3) 0.0898(16) Uani 1 1 d . . .
H26A H 0.4500 0.0754 0.8352 0.135 Uiso 1 1 calc R . .
H26B H 0.3131 0.1186 0.7952 0.135 Uiso 1 1 calc R . .
H26C H 0.3188 0.0236 0.8028 0.135 Uiso 1 1 calc R . .
Cl1 Cl 0.78588(12) 0.70665(9) 0.36069(8) 0.0907(4) Uani 1 1 d . . .
Cl2 Cl 0.71306(12) 0.66499(8) 0.51358(7) 0.0796(4) Uani 1 1 d . . .
C27 C 0.6847(5) 0.6466(3) 0.4100(3) 0.0856(14) Uani 1 1 d . . .
H27A H 0.5894 0.6569 0.3866 0.103 Uiso 0.50 1 calc PR . .
H27B H 0.7032 0.5898 0.4009 0.103 Uiso 0.50 1 calc PR . .

loop_
_atom_site_aniso_label
_atom_site_aniso_U_11
_atom_site_aniso_U_22
_atom_site_aniso_U_33
_atom_site_aniso_U_23
_atom_site_aniso_U_13
_atom_site_aniso_U_12
N1 0.0339(13) 0.0297(13) 0.0278(13) 0.0000(10) 0.0066(10) -0.0003(10)
N2 0.0438(15) 0.0307(14) 0.0279(13) 0.0010(11) 0.0065(11) -0.0013(11)
C1 0.0294(15) 0.0377(17) 0.0282(15) -0.0015(13) 0.0083(12) 0.0000(13)
C2 0.0401(18) 0.0359(17) 0.0381(17) -0.0025(14) 0.0073(14) 0.0018(14)
C3 0.0415(18) 0.048(2) 0.0378(18) -0.0083(15) 0.0076(14) -0.0042(15)
C4 0.0381(18) 0.053(2) 0.0269(16) -0.0014(14) 0.0049(13) -0.0010(15)
C5 0.0324(16) 0.0436(18) 0.0299(16) 0.0030(13) 0.0115(13) 0.0011(14)
C6 0.0432(19) 0.050(2) 0.0297(16) 0.0070(15) 0.0016(14) 0.0043(15)
C7 0.048(2) 0.0421(19) 0.0441(19) 0.0100(15) 0.0062(16) 0.0073(15)
C8 0.0444(19) 0.0333(18) 0.0433(18) 0.0008(14) 0.0101(15) 0.0005(14)
C9 0.0310(16) 0.0372(18) 0.0295(15) -0.0002(13) 0.0087(12) -0.0013(13)
C10 0.0272(15) 0.0353(17) 0.0315(15) 0.0018(13) 0.0122(12) -0.0018(12)
C11 0.0364(17) 0.0360(18) 0.0274(15) 0.0022(13) 0.0071(13) -0.0028(13)
C12 0.0398(17) 0.0305(16) 0.0304(15) 0.0018(12) 0.0080(13) -0.0015(13)
C13 0.0363(18) 0.0403(18) 0.0456(19) -0.0006(15) 0.0112(15) 0.0037(14)
C14 0.041(2) 0.075(3) 0.060(2) 0.001(2) 0.0214(18) 0.0034(18)
C15 0.050(2) 0.049(2) 0.066(2) 0.0069(18) 0.0026(18) 0.0113(17)
C16 0.040(2) 0.058(2) 0.071(3) -0.0094(19) 0.0078(18) -0.0055(17)
C17 0.072(2) 0.0302(17) 0.0365(18) -0.0061(14) 0.0029(16) -0.0035(16)
C18 0.108(4) 0.067(3) 0.052(2) -0.026(2) 0.028(2) -0.007(2)
C19 0.063(5) 0.045(5) 0.072(5) -0.018(4) 0.009(4) -0.010(4)
C19' 0.071(8) 0.052(7) 0.077(8) -0.032(6) 0.017(6) -0.017(6)
S1 0.0408(5) 0.0434(5) 0.0318(4) 0.0039(3) 0.0060(3) -0.0026(4)
O1 0.0669(16) 0.0511(15) 0.0553(15) 0.0052(12) 0.0250(12) -0.0115(12)
O2 0.0789(18) 0.0445(14) 0.0507(14) -0.0006(11) 0.0270(13) 0.0018(12)
O3 0.0511(15) 0.115(2) 0.0360(13) 0.0088(14) 0.0011(12) 0.0023(15)
C20 0.046(2) 0.095(3) 0.045(2) -0.015(2) 0.0096(17) -0.016(2)
C21 0.057(2) 0.107(4) 0.066(3) -0.020(2) 0.030(2) -0.028(2)
C22 0.084(3) 0.054(2) 0.047(2) -0.0121(17) 0.024(2) -0.023(2)
C23 0.068(3) 0.045(2) 0.0383(19) -0.0049(15) 0.0037(17) -0.0102(17)
C24 0.0425(19) 0.046(2) 0.0401(19) -0.0004(15) 0.0053(15) -0.0019(15)
C25 0.0435(19) 0.0333(17) 0.0379(18) 0.0001(13) 0.0091(14) -0.0042(14)
C26 0.126(4) 0.097(4) 0.058(3) -0.025(2) 0.047(3) -0.038(3)
Cl1 0.0713(8) 0.1119(10) 0.0868(8) 0.0025(7) 0.0103(6) -0.0174(7)
Cl2 0.0694(7) 0.0866(8) 0.0828(8) -0.0128(6) 0.0153(6) -0.0068(6)
C27 0.091(3) 0.079(3) 0.082(3) -0.012(3) 0.005(3) -0.032(3)

loop_
_atom_type_symbol
_atom_type_description
_atom_type_scat_dispersion_real
_atom_type_scat_dispersion_imag
_atom_type_scat_source
C C 0.0033 0.0016 'International Tables Vol C Tables 4.2.6.8 and 6.1.1.4'
H H 0.0000 0.0000 'International Tables Vol C Tables 4.2.6.8 and 6.1.1.4'
N N 0.0061 0.0033 'International Tables Vol C Tables 4.2.6.8 and 6.1.1.4'
O O 0.0106 0.0060 'International Tables Vol C Tables 4.2.6.8 and 6.1.1.4'
S S 0.1246 0.1234 'International Tables Vol C Tables 4.2.6.8 and 6.1.1.4'
Cl Cl 0.1484 0.1585 'International Tables Vol C Tables 4.2.6.8 and 6.1.1.4'

loop_
_geom_angle_atom_site_label_1
_geom_angle_atom_site_label_2
_geom_angle_atom_site_label_3
_geom_angle
C11 N1 C1 120.4(2)
C11 N1 C12 117.7(2)
C1 N1 C12 121.9(2)
C11 N2 C9 120.2(2)
C11 N2 C17 119.6(2)
C9 N2 C17 120.0(2)
C2 C1 C10 120.7(3)
C2 C1 N1 123.4(3)
C10 C1 N1 115.9(2)
C1 C2 C3 119.8(3)
C4 C3 C2 121.4(3)
C3 C4 C5 120.5(3)
C6 C5 C4 122.4(3)
C6 C5 C10 118.9(3)
C4 C5 C10 118.7(3)
C7 C6 C5 120.2(3)
C6 C7 C8 121.6(3)
C9 C8 C7 119.2(3)
C8 C9 C10 120.9(3)
C8 C9 N2 123.2(3)
C10 C9 N2 115.9(3)
C5 C10 C9 119.0(3)
C5 C10 C1 118.9(3)
C9 C10 C1 122.1(3)
N1 C11 N2 125.3(3)
N1 C12 C13 115.1(2)
C14 C13 C16 109.7(3)
C14 C13 C12 112.3(3)
C16 C13 C12 111.1(3)
C14 C13 C15 108.9(3)
C16 C13 C15 109.2(3)
C12 C13 C15 105.5(3)
C19 C17 C18 119.7(4)
C19 C17 N2 112.7(4)
C18 C17 N2 113.3(3)
C19 C17 C19' 32.4(4)
C18 C17 C19' 99.8(5)
N2 C17 C19' 103.5(4)
O3 S1 O2 113.11(17)
O3 S1 O1 112.68(17)
O2 S1 O1 111.21(16)
O3 S1 C25 106.56(16)
O2 S1 C25 105.58(14)
O1 S1 C25 107.14(14)
C25 C20 C21 120.0(3)
C22 C21 C20 121.9(4)
C21 C22 C23 117.4(3)
C21 C22 C26 121.5(4)
C23 C22 C26 121.1(4)
C22 C23 C24 121.5(3)
C25 C24 C23 120.0(3)
C20 C25 C24 119.2(3)
C20 C25 S1 120.5(3)
C24 C25 S1 120.3(2)
Cl2 C27 Cl1 112.5(2)

loop_
_geom_bond_atom_site_label_1
_geom_bond_atom_site_label_2
_geom_bond_distance
N1 C11 1.313(4)
N1 C1 1.429(4)
N1 C12 1.489(4)
N2 C11 1.323(4)
N2 C9 1.430(4)
N2 C17 1.514(4)
C1 C2 1.367(4)
C1 C10 1.427(4)
C2 C3 1.403(4)
C3 C4 1.362(5)
C4 C5 1.418(4)
C5 C6 1.415(4)
C5 C10 1.420(4)
C6 C7 1.367(5)
C7 C8 1.410(5)
C8 C9 1.371(4)
C9 C10 1.423(4)
C12 C13 1.535(4)
C13 C14 1.530(5)
C13 C16 1.529(5)
C13 C15 1.539(5)
C17 C19 1.434(9)
C17 C18 1.480(5)
C17 C19' 1.692(12)
S1 O3 1.439(3)
S1 O2 1.445(3)
S1 O1 1.448(3)
S1 C25 1.777(3)
C20 C25 1.365(5)
C20 C21 1.392(5)
C21 C22 1.369(6)
C22 C23 1.381(5)
C22 C26 1.510(5)
C23 C24 1.383(5)
C24 C25 1.382(4)
Cl1 C27 1.751(5)
Cl2 C27 1.746(5)

loop_
_geom_torsion_atom_site_label_1
_geom_torsion_atom_site_label_2
_geom_torsion_atom_site_label_3
_geom_torsion_atom_site_label_4
_geom_torsion
C11 N1 C1 C2 176.0(3)
C12 N1 C1 C2 -4.0(4)
C11 N1 C1 C10 -3.6(4)
C12 N1 C1 C10 176.4(2)
C10 C1 C2 C3 0.3(4)
N1 C1 C2 C3 -179.3(3)
C1 C2 C3 C4 -0.3(5)
C2 C3 C4 C5 -0.5(5)
C3 C4 C5 C6 -178.0(3)
C3 C4 C5 C10 1.1(4)
C4 C5 C6 C7 179.9(3)
C10 C5 C6 C7 0.7(5)
C5 C6 C7 C8 0.5(5)
C6 C7 C8 C9 -0.6(5)
C7 C8 C9 C10 -0.7(4)
C7 C8 C9 N2 178.4(3)
C11 N2 C9 C8 178.6(3)
C17 N2 C9 C8 2.4(4)
C11 N2 C9 C10 -2.3(4)
C17 N2 C9 C10 -178.4(3)
C6 C5 C10 C9 -1.9(4)
C4 C5 C10 C9 178.9(3)
C6 C5 C10 C1 178.1(3)
C4 C5 C10 C1 -1.1(4)
C8 C9 C10 C5 1.9(4)
N2 C9 C10 C5 -177.2(2)
C8 C9 C10 C1 -178.1(3)
N2 C9 C10 C1 2.8(4)
C2 C1 C10 C5 0.4(4)
N1 C1 C10 C5 -180.0(2)
C2 C1 C10 C9 -179.6(3)
N1 C1 C10 C9 0.0(4)
C1 N1 C11 N2 4.4(4)
C12 N1 C11 N2 -175.6(3)
C9 N2 C11 N1 -1.2(4)
C17 N2 C11 N1 174.9(3)
C11 N1 C12 C13 86.3(3)
C1 N1 C12 C13 -93.7(3)
N1 C12 C13 C14 63.3(3)
N1 C12 C13 C16 -60.0(3)
N1 C12 C13 C15 -178.2(3)
C11 N2 C17 C19 -92.3(5)
C9 N2 C17 C19 83.8(5)
C11 N2 C17 C18 47.5(4)
C9 N2 C17 C18 -136.3(3)
C11 N2 C17 C19' -59.6(6)
C9 N2 C17 C19' 116.6(5)
C25 C20 C21 C22 0.4(7)
C20 C21 C22 C23 0.6(7)
C20 C21 C22 C26 -178.2(4)
C21 C22 C23 C24 -0.5(6)
C26 C22 C23 C24 178.2(4)
C22 C23 C24 C25 -0.4(5)
C21 C20 C25 C24 -1.4(6)
C21 C20 C25 S1 -179.0(3)
C23 C24 C25 C20 1.4(5)
C23 C24 C25 S1 179.0(2)
O3 S1 C25 C20 -18.5(3)
O2 S1 C25 C20 102.1(3)
O1 S1 C25 C20 -139.3(3)
O3 S1 C25 C24 164.0(3)
O2 S1 C25 C24 -75.5(3)
O1 S1 C25 C24 43.2(3)
